data_2202968
loop_
_publ_author_name
'Miao Du'
'Xiao-Jun Zhao'

_publ_section_title
;
 3-Carboxypyridine <i>N</i>-oxide: supramolecular aggregation through
 O---H&#x00B7;&#x00B7;&#x00B7;O and C---H&#x00B7;&#x00B7;&#x00B7;O
 interactions
;
_journal_issue 11
_journal_name_full 'Acta Crystallographica Section E'
_journal_page_first o1645
_journal_page_last o1647
_journal_paper_doi 10.1107/S1600536803021858
_journal_volume 59
_journal_year 2003
_chemical_formula_iupac 'C6 H5 N O3'
_chemical_formula_moiety 'C6 H5 N O3'
_chemical_formula_sum 'C6 H5 N O3'
_chemical_formula_weight 139.11
_chemical_name_systematic
;
3-Pyridylcarboxylate N-oxide
;
_space_group_IT_number 14
_symmetry_cell_setting monoclinic
_symmetry_space_group_name_Hall '-P 2ybc'
_symmetry_space_group_name_H-M 'P 1 21/c 1'
_cell_angle_alpha 90.00
_cell_angle_beta 97.416(3)
_cell_angle_gamma 90.00
_cell_formula_units_Z 4
_cell_length_a 3.7879(7)
_cell_length_b 10.624(2)
_cell_length_c 14.674(3)
_cell_measurement_reflns_used 3276
_cell_measurement_temperature 293(2)
_cell_measurement_theta_max 28.02
_cell_measurement_theta_min 2.37
_cell_volume 585.6(2)
_computing_cell_refinement SMART
_computing_data_collection 'SMART (Bruker, 1998)'
_computing_data_reduction 'SAINT (Bruker, 1998)'
_computing_molecular_graphics 'XP in SHELXTL (Bruker, 1998)'
_computing_publication_material SHELXL97
_computing_structure_refinement 'SHELXL97 (Sheldrick, 1997)'
_computing_structure_solution 'SHELXS97 (Sheldrick, 1997)'
_diffrn_measured_fraction_theta_full 0.999
_diffrn_measured_fraction_theta_max 0.999
_diffrn_measurement_device 'Bruker SMART 1000'
_diffrn_measurement_method \w
_diffrn_radiation_type MoK\a
_diffrn_radiation_wavelength 0.71073
_diffrn_reflns_av_R_equivalents 0.0526
_diffrn_reflns_limit_h_max 4
_diffrn_reflns_limit_h_min -5
_diffrn_reflns_limit_k_max 14
_diffrn_reflns_limit_k_min -12
_diffrn_reflns_limit_l_max 19
_diffrn_reflns_limit_l_min -16
_diffrn_reflns_number 3805
_diffrn_reflns_theta_full 28.02
_diffrn_reflns_theta_max 28.02
_diffrn_standards_decay_% 0
_diffrn_standards_interval_count none
_diffrn_standards_number 0
_exptl_absorpt_coefficient_mu 0.129
_exptl_absorpt_correction_T_max 0.980
_exptl_absorpt_correction_T_min 0.896
_exptl_absorpt_correction_type multi-scan
_exptl_absorpt_process_details '(SADABS; Sheldrick, 1997)'
_exptl_crystal_colour colorless
_exptl_crystal_density_diffrn 1.578
_exptl_crystal_density_meas ?
_exptl_crystal_description prism
_exptl_crystal_F_000 288
_exptl_crystal_size_max 0.34
_exptl_crystal_size_mid 0.26
_exptl_crystal_size_min 0.17
_refine_diff_density_max 0.375
_refine_diff_density_min -0.164
_refine_ls_extinction_method none
_refine_ls_goodness_of_fit_ref 1.057
_refine_ls_hydrogen_treatment constr
_refine_ls_number_parameters 91
_refine_ls_number_reflns 1397
_refine_ls_restrained_S_all 1.057
_refine_ls_R_factor_all 0.0492
_refine_ls_R_factor_gt 0.0446
_refine_ls_shift/su_max 0.000
_refine_ls_shift/su_mean 0.000
_refine_ls_structure_factor_coef Fsqd
_refine_ls_weighting_details 'calc w = 1/[\s^2^(Fo^2^)+(0.0765P)^2^+0.147P] where P = (Fo^2^+2Fc^2^)/3'
_refine_ls_weighting_scheme calc
_refine_ls_wR_factor_gt 0.1315
_refine_ls_wR_factor_ref 0.1355
_reflns_number_gt 1222
_reflns_number_total 1397
_reflns_threshold_expression I>2\s(I)
_cod_data_source_file wn6188.cif
_cod_data_source_block I
_cod_depositor_comments
;
The following automatic conversions were performed:

'_exptl_crystal_density_meas' value 'not measured' was changed to '?'
- the value is perceived as not measured.

Automatic conversion script
Id: cif_fix_values 3008 2015-01-20 13:52:24Z robertas 
;
_cod_original_sg_symbol_Hall -P_2ybc
_cod_original_sg_symbol_H-M 'P 21/c'
_cod_database_code 2202968
_cod_database_fobs_code 2202968

loop_
_symmetry_equiv_pos_as_xyz
'x, y, z'
'-x, -y, -z'
'-x, y+1/2, -z+1/2'
'x, -y-1/2, z-1/2'

loop_
_atom_site_label
_atom_site_fract_x
_atom_site_fract_y
_atom_site_fract_z
_atom_site_U_iso_or_equiv
_atom_site_adp_type
_atom_site_calc_flag
_atom_site_refinement_flags
_atom_site_occupancy
_atom_site_disorder_assembly
_atom_site_disorder_group
_atom_site_type_symbol
O3 0.0871(3) 0.46164(10) 0.37573(7) 0.0393(3) Uani d . 1 . . O
N1 0.2759(3) 0.36158(10) 0.40793(8) 0.0284(3) Uani d . 1 . . N
O1 0.6440(3) 0.10738(10) 0.23248(7) 0.0422(3) Uani d . 1 . . O
H1 0.7230 0.0528 0.2012 0.051 Uiso calc R 1 . . H
C3 0.3856(4) 0.27695(13) 0.34885(9) 0.0287(3) Uani d . 1 . . C
H3A 0.3382 0.2902 0.2858 0.034 Uiso calc R 1 . . H
O2 0.8243(4) -0.02483(11) 0.34773(8) 0.0496(4) Uani d . 1 . . O
C4 0.3453(4) 0.34597(13) 0.49991(10) 0.0325(3) Uani d . 1 . . C
H4A 0.2696 0.4061 0.5392 0.039 Uiso calc R 1 . . H
C2 0.5690(3) 0.17041(12) 0.38259(9) 0.0278(3) Uani d . 1 . . C
C1 0.6911(4) 0.07337(13) 0.31886(9) 0.0302(3) Uani d . 1 . . C
C6 0.6398(4) 0.15194(13) 0.47712(9) 0.0323(3) Uani d . 1 . . C
H6A 0.7609 0.0805 0.5006 0.039 Uiso calc R 1 . . H
C5 0.5277(4) 0.24131(14) 0.53559(10) 0.0353(4) Uani d . 1 . . C
H5A 0.5755 0.2307 0.5989 0.042 Uiso calc R 1 . . H

loop_
_atom_site_aniso_label
_atom_site_aniso_U_11
_atom_site_aniso_U_22
_atom_site_aniso_U_33
_atom_site_aniso_U_12
_atom_site_aniso_U_13
_atom_site_aniso_U_23
O3 0.0506(6) 0.0289(5) 0.0419(6) 0.0094(4) 0.0196(5) 0.0069(4)
N1 0.0321(6) 0.0239(6) 0.0311(6) -0.0028(4) 0.0115(4) 0.0014(4)
O1 0.0669(8) 0.0330(6) 0.0279(5) 0.0115(5) 0.0108(5) -0.0010(4)
C3 0.0337(7) 0.0289(7) 0.0248(6) -0.0027(5) 0.0084(5) -0.0001(5)
O2 0.0754(9) 0.0356(7) 0.0387(6) 0.0179(6) 0.0114(6) 0.0031(5)
C4 0.0387(7) 0.0314(7) 0.0296(7) -0.0075(5) 0.0124(5) -0.0054(5)
C2 0.0292(6) 0.0266(6) 0.0284(7) -0.0040(5) 0.0067(5) -0.0012(5)
C1 0.0348(7) 0.0275(6) 0.0291(6) -0.0005(5) 0.0066(5) -0.0001(5)
C6 0.0360(7) 0.0311(7) 0.0297(7) -0.0011(5) 0.0038(5) 0.0026(5)
C5 0.0430(8) 0.0383(8) 0.0249(6) -0.0061(6) 0.0058(5) 0.0001(5)

loop_
_atom_type_symbol
_atom_type_description
_atom_type_scat_dispersion_real
_atom_type_scat_dispersion_imag
_atom_type_scat_source
C C 0.0033 0.0016 'International Tables Vol C Tables 4.2.6.8 and 6.1.1.4'
H H 0.0000 0.0000 'International Tables Vol C Tables 4.2.6.8 and 6.1.1.4'
N N 0.0061 0.0033 'International Tables Vol C Tables 4.2.6.8 and 6.1.1.4'
O O 0.0106 0.0060 'International Tables Vol C Tables 4.2.6.8 and 6.1.1.4'

loop_
_geom_angle_atom_site_label_1
_geom_angle_atom_site_label_2
_geom_angle_atom_site_label_3
_geom_angle
_geom_angle_publ_flag
O3 N1 C3 119.90(11) yes
O3 N1 C4 118.56(11) yes
C3 N1 C4 121.52(12) yes
C1 O1 H1 109.5 ?
N1 C3 C2 119.73(12) ?
N1 C3 H3A 120.1 ?
C2 C3 H3A 120.1 ?
N1 C4 C5 120.15(13) ?
N1 C4 H4A 119.9 ?
C5 C4 H4A 119.9 ?
C3 C2 C6 119.62(12) ?
C3 C2 C1 121.19(12) ?
C6 C2 C1 119.18(12) ?
O2 C1 O1 125.13(13) yes
O2 C1 C2 121.36(13) ?
O1 C1 C2 113.49(12) ?
C5 C6 C2 119.10(13) ?
C5 C6 H6A 120.5 ?
C2 C6 H6A 120.5 ?
C4 C5 C6 119.87(13) ?
C4 C5 H5A 120.1 ?
C6 C5 H5A 120.1 ?

loop_
_geom_bond_atom_site_label_1
_geom_bond_atom_site_label_2
_geom_bond_site_symmetry_2
_geom_bond_distance
_geom_bond_publ_flag
O3 N1 . 1.3332(15) yes
N1 C3 . 1.3511(17) yes
N1 C4 . 1.3516(18) yes
O1 C1 . 1.3078(17) yes
O1 H1 . 0.8200 ?
C3 C2 . 1.3857(19) ?
C3 H3A . 0.9300 ?
O2 C1 . 1.2114(18) yes
C4 C5 . 1.376(2) ?
C4 H4A . 0.9300 ?
C2 C6 . 1.3923(18) ?
C2 C1 . 1.5043(18) ?
C6 C5 . 1.383(2) ?
C6 H6A . 0.9300 ?
C5 H5A . 0.9300 ?

loop_
_geom_hbond_atom_site_label_D
_geom_hbond_atom_site_label_H
_geom_hbond_atom_site_label_A
_geom_hbond_site_symmetry_A
_geom_hbond_distance_DH
_geom_hbond_distance_HA
_geom_hbond_distance_DA
_geom_hbond_angle_DHA
_geom_hbond_publ_flag
O1 H1 O3 3_645 0.82 1.71 2.525(2) 169 yes
C4 H4A O3 2_566 0.93 2.41 3.311(2) 164 yes

loop_
_geom_torsion_atom_site_label_1
_geom_torsion_atom_site_label_2
_geom_torsion_atom_site_label_3
_geom_torsion_atom_site_label_4
_geom_torsion
O3 N1 C3 C2 -177.33(11)
C4 N1 C3 C2 1.0(2)
O3 N1 C4 C5 177.53(12)
C3 N1 C4 C5 -0.8(2)
N1 C3 C2 C6 -0.3(2)
N1 C3 C2 C1 179.21(12)
C3 C2 C1 O2 -173.62(14)
C6 C2 C1 O2 5.9(2)
C3 C2 C1 O1 7.51(19)
C6 C2 C1 O1 -172.98(12)
C3 C2 C6 C5 -0.6(2)
C1 C2 C6 C5 179.93(12)
N1 C4 C5 C6 -0.1(2)
C2 C6 C5 C4 0.7(2)

loop_
_cod_related_entry_id
_cod_related_entry_database
_cod_related_entry_code
1 ChemSpider 16082
